data_7023630
loop_
_publ_author_name
'Lindqvist-Reis, Patric'
'Apostolidis, Christos'
'Walter, Olaf'
'Marsac, Remi'
'Banik, Nidhu Lal'
'Skripkin, Mikhail Yu'
'Rothe, J\"org'
'Morgenstern, Alfred'

_publ_section_title
;
 Structure and spectroscopy of hydrated neptunyl(vi) nitrate complexes.
;
_journal_issue 43
_journal_name_full 'Dalton transactions (Cambridge, England : 2003)'
_journal_page_first 15275
_journal_page_last 15279
_journal_paper_doi 10.1039/c3dt51650d
_journal_volume 42
_journal_year 2013
_chemical_formula_moiety 'H6 N2 Np O11'
_chemical_formula_sum 'H6 N2 Np O11'
_chemical_formula_weight 447.07
_chemical_name_common Trisaqua-Neptunyl-dinitrate
_chemical_name_systematic tris-aqua-Neptunyldinitrate
_space_group_crystal_system triclinic
_space_group_IT_number 2
_space_group_name_Hall '-P 1'
_space_group_name_H-M_alt 'P -1'
_symmetry_space_group_name_Hall '-P 1'
_symmetry_space_group_name_H-M 'P -1'
_atom_sites_solution_hydrogens geom
_atom_sites_solution_primary direct
_atom_sites_solution_secondary difmap
_audit_creation_method SHELXL-2013
_cell_angle_alpha 82.3280(10)
_cell_angle_beta 82.0830(10)
_cell_angle_gamma 64.4870(10)
_cell_formula_units_Z 2
_cell_length_a 7.0076(6)
_cell_length_b 7.0747(6)
_cell_length_c 9.9225(8)
_cell_measurement_reflns_used 6725
_cell_measurement_temperature 173(2)
_cell_measurement_theta_max 59.15
_cell_measurement_theta_min 6.403
_cell_volume 438.21(6)
_computing_cell_refinement 'APEX II (Bruker, 2007)'
_computing_data_collection 'APEX II (Bruker, 2007)'
_computing_data_reduction 'SAINT (Bruker, 2007)'
_computing_molecular_graphics 'XPMA (Zsolnai, 1996), ORTEP (Farrugia, 1997)'
_computing_structure_refinement 'SHELXL-2013 (Sheldrick, 2013)'
_computing_structure_solution 'SHELXL-2013 (Sheldrick, 2013)'
_diffrn_ambient_temperature 173(2)
_diffrn_detector_area_resol_mean 66
_diffrn_measured_fraction_theta_full 0.998
_diffrn_measured_fraction_theta_max 0.999
_diffrn_measurement_device_type 'Bruker Apex II Quazar'
_diffrn_measurement_method 'combined omega- and phi-scan'
_diffrn_radiation_type MoK\a
_diffrn_radiation_wavelength 0.71073
_diffrn_reflns_av_R_equivalents 0.0441
_diffrn_reflns_av_unetI/netI 0.0340
_diffrn_reflns_Laue_measured_fraction_full 0.998
_diffrn_reflns_Laue_measured_fraction_max 0.999
_diffrn_reflns_limit_h_max 9
_diffrn_reflns_limit_h_min -9
_diffrn_reflns_limit_k_max 9
_diffrn_reflns_limit_k_min -9
_diffrn_reflns_limit_l_max 13
_diffrn_reflns_limit_l_min -13
_diffrn_reflns_number 10954
_diffrn_reflns_point_group_measured_fraction_full 0.998
_diffrn_reflns_point_group_measured_fraction_max 0.999
_diffrn_reflns_theta_full 25.242
_diffrn_reflns_theta_max 29.582
_diffrn_reflns_theta_min 2.079
_diffrn_source 'fine-focus sealed tube'
_exptl_absorpt_coefficient_mu 11.912
_exptl_absorpt_correction_T_max 0.7459
_exptl_absorpt_correction_T_min 0.2924
_exptl_absorpt_correction_type multi-scan
_exptl_absorpt_process_details (sadabs)
_exptl_crystal_colour red
_exptl_crystal_density_diffrn 3.388
_exptl_crystal_description quader
_exptl_crystal_F_000 402
_exptl_crystal_size_max 0.272
_exptl_crystal_size_mid 0.213
_exptl_crystal_size_min 0.145
_refine_diff_density_max 2.128
_refine_diff_density_min -3.927
_refine_diff_density_rms 0.352
_refine_ls_extinction_coef 0.204(5)
_refine_ls_extinction_expression Fc^*^=kFc[1+0.001xFc^2^\l^3^/sin(2\q)]^-1/4^
_refine_ls_extinction_method SHELXL
_refine_ls_goodness_of_fit_ref 1.191
_refine_ls_hydrogen_treatment refall
_refine_ls_matrix_type full
_refine_ls_number_parameters 155
_refine_ls_number_reflns 2464
_refine_ls_number_restraints 0
_refine_ls_restrained_S_all 1.191
_refine_ls_R_factor_all 0.0286
_refine_ls_R_factor_gt 0.0266
_refine_ls_shift/su_max 0.001
_refine_ls_shift/su_mean 0.000
_refine_ls_structure_factor_coef Fsqd
_refine_ls_weighting_details
;
 w=1/[\s^2^(Fo^2^)+(0.0378P)^2^+0.1087P]
 where P=(Fo^2^+2Fc^2^)/3
;
_refine_ls_weighting_scheme calc
_refine_ls_wR_factor_gt 0.0719
_refine_ls_wR_factor_ref 0.0751
_reflns_Friedel_coverage 0.000
_reflns_number_gt 2159
_reflns_number_total 2464
_reflns_threshold_expression 'I > 2\s(I)'
_cod_data_source_file c3dt51650d.cif
_cod_data_source_block cait85z
_cod_database_code 7023630
_shelx_space_group_comment
;
The symmetry employed for this shelxl refinement is uniquely defined
by the following loop, which should always be used as a source of
symmetry information in preference to the above space-group names.
They are only intended as comments.
;
_shelx_estimated_absorpt_t_min 0.140
_shelx_estimated_absorpt_t_max 0.277
_shelxl_version_number 2013-2

loop_
_space_group_symop_operation_xyz
'x, y, z'
'-x, -y, -z'

loop_
_atom_site_label
_atom_site_type_symbol
_atom_site_fract_x
_atom_site_fract_y
_atom_site_fract_z
_atom_site_U_iso_or_equiv
_atom_site_adp_type
_atom_site_occupancy
_atom_site_site_symmetry_order
_atom_site_calc_flag
_atom_site_refinement_flags_posn
_atom_site_refinement_flags_occupancy
Np1 Np 0.5000 0.5000 0.5000 0.00818(12) Uani 1 2 d S P
Np2 Np 0.5000 0.0000 1.0000 0.00971(12) Uani 1 2 d S P
N1 N 0.1740(3) 0.8843(3) 0.6106(2) 0.0149(5) Uani 1 1 d . .
N2 N 0.2575(4) -0.2332(4) 0.9542(3) 0.0179(5) Uani 1 1 d . .
O1 O 0.4012(3) 0.5893(3) 0.34039(19) 0.0185(4) Uani 1 1 d . .
O2 O 0.3498(3) 0.8800(3) 0.5537(2) 0.0178(4) Uani 1 1 d . .
O3 O 0.0366(5) 1.0398(4) 0.6596(4) 0.0241(6) Uani 1 1 d . .
O4 O 0.1497(3) 0.7171(3) 0.6121(2) 0.0195(4) Uani 1 1 d . .
O5 O 0.2595(7) 0.3309(7) 0.5610(5) 0.0217(8) Uani 1 1 d . .
O6 O 0.3119(3) 0.2237(3) 0.9193(2) 0.0232(5) Uani 1 1 d . .
O7 O 0.2343(8) -0.1534(8) 1.0657(4) 0.0208(8) Uani 1 1 d . .
O8 O 0.1507(4) -0.3207(4) 0.9328(2) 0.0284(5) Uani 1 1 d . .
O9 O 0.3989(3) -0.2121(4) 0.8664(2) 0.0263(5) Uani 1 1 d . .
O10 O 0.2915(3) 0.1001(3) 1.2172(2) 0.0202(5) Uani 1 1 d . .
O11 O 0.9330(4) 0.4716(4) 0.7679(3) 0.0192(5) Uani 1 1 d . .
H5A H 0.294(7) 0.218(7) 0.552(4) 0.034(11) Uiso 1 1 d . .
H5B H 0.161(10) 0.370(10) 0.612(6) 0.07(2) Uiso 1 1 d . .
H10A H 0.190(9) 0.043(9) 1.266(5) 0.071(15) Uiso 1 1 d . .
H10B H 0.241(8) 0.221(8) 1.230(5) 0.051(13) Uiso 1 1 d . .
H11A H 0.867(9) 0.397(9) 0.782(6) 0.075(18) Uiso 1 1 d . .
H11B H 0.994(12) 0.447(12) 0.864(8) 0.08(3) Uiso 1 1 d . .

loop_
_atom_site_aniso_label
_atom_site_aniso_U_11
_atom_site_aniso_U_22
_atom_site_aniso_U_33
_atom_site_aniso_U_23
_atom_site_aniso_U_13
_atom_site_aniso_U_12
Np1 0.00554(14) 0.00940(15) 0.00956(15) -0.00179(8) 0.00052(8) -0.00316(9)
Np2 0.00600(14) 0.01186(15) 0.00979(16) -0.00065(8) -0.00009(9) -0.00260(10)
N1 0.0133(10) 0.0168(10) 0.0150(11) -0.0025(8) 0.0038(8) -0.0079(8)
N2 0.0180(10) 0.0198(11) 0.0179(12) -0.0024(9) 0.0009(9) -0.0104(9)
O1 0.0168(9) 0.0232(10) 0.0143(10) -0.0011(8) -0.0027(7) -0.0070(8)
O2 0.0128(8) 0.0186(9) 0.0227(11) -0.0048(8) 0.0058(8) -0.0087(7)
O3 0.0172(11) 0.0147(10) 0.0355(17) -0.0099(11) 0.0112(12) -0.0039(8)
O4 0.0150(9) 0.0160(9) 0.0287(11) -0.0072(8) 0.0058(8) -0.0085(7)
O5 0.0169(14) 0.0158(14) 0.034(2) -0.0101(13) 0.0122(13) -0.0105(12)
O6 0.0160(9) 0.0222(10) 0.0260(12) 0.0029(8) -0.0044(8) -0.0037(8)
O7 0.0244(18) 0.0314(18) 0.0123(16) -0.0063(13) 0.0047(13) -0.0177(15)
O8 0.0309(12) 0.0367(12) 0.0295(13) -0.0071(10) -0.0007(10) -0.0247(10)
O9 0.0267(11) 0.0420(13) 0.0186(11) -0.0116(9) 0.0086(9) -0.0227(10)
O10 0.0158(9) 0.0228(10) 0.0210(11) -0.0064(8) 0.0070(8) -0.0085(8)
O11 0.0163(10) 0.0219(10) 0.0210(13) -0.0021(9) -0.0009(9) -0.0097(8)

loop_
_atom_type_symbol
_atom_type_description
_atom_type_scat_dispersion_real
_atom_type_scat_dispersion_imag
_atom_type_scat_source
H H 0.0000 0.0000 'International Tables Vol C Tables 4.2.6.8 and 6.1.1.4'
N N 0.0061 0.0033 'International Tables Vol C Tables 4.2.6.8 and 6.1.1.4'
O O 0.0106 0.0060 'International Tables Vol C Tables 4.2.6.8 and 6.1.1.4'
Np Np -11.4937 4.1493 'International Tables Vol C Tables 4.2.6.8 and 6.1.1.4'

loop_
_geom_angle_atom_site_label_1
_geom_angle_atom_site_label_2
_geom_angle_atom_site_label_3
_geom_angle
_geom_angle_site_symmetry_1
_geom_angle_site_symmetry_3
O1 Np1 O1 180.00(5) . 2_666
O1 Np1 O5 89.54(14) . 2_666
O1 Np1 O5 90.46(14) 2_666 2_666
O1 Np1 O5 90.46(14) . .
O1 Np1 O5 89.54(14) 2_666 .
O5 Np1 O5 180.0 2_666 .
O1 Np1 O4 89.74(8) . 2_666
O1 Np1 O4 90.26(8) 2_666 2_666
O5 Np1 O4 64.20(11) 2_666 2_666
O5 Np1 O4 115.80(11) . 2_666
O1 Np1 O4 90.26(8) . .
O1 Np1 O4 89.74(8) 2_666 .
O5 Np1 O4 115.80(11) 2_666 .
O5 Np1 O4 64.20(11) . .
O4 Np1 O4 180.0 2_666 .
O1 Np1 O2 88.06(8) . .
O1 Np1 O2 91.94(8) 2_666 .
O5 Np1 O2 64.91(11) 2_666 .
O5 Np1 O2 115.09(11) . .
O4 Np1 O2 129.07(6) 2_666 .
O4 Np1 O2 50.93(6) . .
O1 Np1 O2 91.94(8) . 2_666
O1 Np1 O2 88.06(8) 2_666 2_666
O5 Np1 O2 115.09(11) 2_666 2_666
O5 Np1 O2 64.91(11) . 2_666
O4 Np1 O2 50.93(6) 2_666 2_666
O4 Np1 O2 129.07(6) . 2_666
O2 Np1 O2 180.0 . 2_666
O1 Np1 N1 90.44(8) . 2_666
O1 Np1 N1 89.56(8) 2_666 2_666
O5 Np1 N1 89.48(11) 2_666 2_666
O5 Np1 N1 90.52(11) . 2_666
O4 Np1 N1 25.29(6) 2_666 2_666
O4 Np1 N1 154.71(6) . 2_666
O2 Np1 N1 154.35(6) . 2_666
O2 Np1 N1 25.65(6) 2_666 2_666
O1 Np1 N1 89.56(8) . .
O1 Np1 N1 90.44(8) 2_666 .
O5 Np1 N1 90.52(11) 2_666 .
O5 Np1 N1 89.48(11) . .
O4 Np1 N1 154.71(6) 2_666 .
O4 Np1 N1 25.29(6) . .
O2 Np1 N1 25.65(6) . .
O2 Np1 N1 154.35(6) 2_666 .
N1 Np1 N1 180.00(7) 2_666 .
O6 Np2 O6 180.0 2_657 .
O6 Np2 O10 89.02(9) 2_657 2_657
O6 Np2 O10 90.98(9) . 2_657
O6 Np2 O10 90.98(9) 2_657 .
O6 Np2 O10 89.02(9) . .
O10 Np2 O10 180.00(11) 2_657 .
O6 Np2 O9 87.52(9) 2_657 2_657
O6 Np2 O9 92.48(9) . 2_657
O10 Np2 O9 115.95(7) 2_657 2_657
O10 Np2 O9 64.05(7) . 2_657
O6 Np2 O9 92.48(9) 2_657 .
O6 Np2 O9 87.52(9) . .
O10 Np2 O9 64.05(7) 2_657 .
O10 Np2 O9 115.95(7) . .
O9 Np2 O9 180.0 2_657 .
O6 Np2 O7 91.29(14) 2_657 2_657
O6 Np2 O7 88.71(14) . 2_657
O10 Np2 O7 65.45(11) 2_657 2_657
O10 Np2 O7 114.55(11) . 2_657
O9 Np2 O7 50.75(11) 2_657 2_657
O9 Np2 O7 129.25(11) . 2_657
O6 Np2 O7 88.72(14) 2_657 .
O6 Np2 O7 91.29(14) . .
O10 Np2 O7 114.55(11) 2_657 .
O10 Np2 O7 65.45(11) . .
O9 Np2 O7 129.25(11) 2_657 .
O9 Np2 O7 50.75(11) . .
O7 Np2 O7 180.0 2_657 .
O6 Np2 N2 91.35(9) 2_657 .
O6 Np2 N2 88.65(9) . .
O10 Np2 N2 89.40(7) 2_657 .
O10 Np2 N2 90.60(7) . .
O9 Np2 N2 154.58(6) 2_657 .
O9 Np2 N2 25.42(6) . .
O7 Np2 N2 154.65(11) 2_657 .
O7 Np2 N2 25.35(11) . .
O6 Np2 N2 88.65(9) 2_657 2_657
O6 Np2 N2 91.35(9) . 2_657
O10 Np2 N2 90.60(7) 2_657 2_657
O10 Np2 N2 89.40(7) . 2_657
O9 Np2 N2 25.42(6) 2_657 2_657
O9 Np2 N2 154.58(6) . 2_657
O7 Np2 N2 25.35(11) 2_657 2_657
O7 Np2 N2 154.65(11) . 2_657
N2 Np2 N2 180.0 . 2_657
O3 N1 O4 121.8(2) . .
O3 N1 O2 122.3(2) . .
O4 N1 O2 115.9(2) . .
O3 N1 Np1 177.9(2) . .
O4 N1 Np1 56.43(11) . .
O2 N1 Np1 59.51(12) . .
O8 N2 O7 122.2(3) . .
O8 N2 O9 122.7(2) . .
O7 N2 O9 115.1(3) . .
O8 N2 Np2 177.0(2) . .
O7 N2 Np2 57.9(2) . .
O9 N2 Np2 57.24(13) . .
N1 O2 Np1 94.84(14) . .
N1 O4 Np1 98.28(14) . .
Np1 O5 H5A 122(3) . .
Np1 O5 H5B 125(5) . .
H5A O5 H5B 110(5) . .
N2 O7 Np2 96.8(3) . .
N2 O9 Np2 97.35(15) . .
Np2 O10 H10A 127(3) . .
Np2 O10 H10B 117(3) . .
H10A O10 H10B 107(4) . .
H11A O11 H11B 100(5) . .

loop_
_geom_bond_atom_site_label_1
_geom_bond_atom_site_label_2
_geom_bond_distance
_geom_bond_site_symmetry_2
Np1 O1 1.7450(19) .
Np1 O1 1.7450(19) 2_666
Np1 O5 2.429(4) 2_666
Np1 O5 2.429(4) .
Np1 O4 2.4651(18) 2_666
Np1 O4 2.4651(18) .
Np1 O2 2.5319(18) .
Np1 O2 2.5319(18) 2_666
Np1 N1 2.928(2) 2_666
Np1 N1 2.928(2) .
Np2 O6 1.7433(19) 2_657
Np2 O6 1.7433(19) .
Np2 O10 2.435(2) 2_657
Np2 O10 2.435(2) .
Np2 O9 2.493(2) 2_657
Np2 O9 2.493(2) .
Np2 O7 2.507(4) 2_657
Np2 O7 2.507(4) .
Np2 N2 2.940(2) .
Np2 N2 2.940(2) 2_657
N1 O3 1.214(3) .
N1 O4 1.264(3) .
N1 O2 1.272(3) .
N2 O8 1.211(3) .
N2 O7 1.268(5) .
N2 O9 1.272(3) .
O5 H5A 0.74(5) .
O5 H5B 0.76(6) .
O10 H10A 1.00(6) .
O10 H10B 0.80(5) .
O11 H11A 0.83(6) .
O11 H11B 1.07(8) .
